data_7027254
loop_
_publ_author_name
'Lobana, Tarlok S.'
'Paul, Seema'
'Castineiras, Alfonso'

_publ_section_title
;
 Pyridine-2-thione derivatives of silver(I) and mercury(II): crystal
 structures of dimeric
 [bis(diphenylphosphino)methane][(1-oxo-pyridine-2-thionato)silver(I),
 [2-(benzylsulfanyl)pyridine 1-oxide]dichloromercury(II) and
 phenyl(pyridine-2-thionato)mercury(II)&#x200A;&#x2020;
;
_journal_issue 11
_journal_name_full 'Journal of the Chemical Society, Dalton Transactions'
_journal_page_first 1819
_journal_paper_doi 10.1039/a900405j
_journal_year 1999
_chemical_formula_sum 'C12 H11 Cl2 Hg N O S'
_chemical_formula_weight 488.77
_chemical_name_systematic
; 
 ? 
;
_space_group_IT_number 2
_symmetry_cell_setting triclinic
_symmetry_space_group_name_Hall '-P 1'
_symmetry_space_group_name_H-M 'P -1'
_atom_sites_solution_hydrogens difmap
_atom_sites_solution_primary direct
_atom_sites_solution_secondary difmap
_audit_creation_method SHELXL-97
_cell_angle_alpha 112.297(6)
_cell_angle_beta 99.680(6)
_cell_angle_gamma 105.797(6)
_cell_formula_units_Z 2
_cell_length_a 6.4265(5)
_cell_length_b 11.1825(11)
_cell_length_c 11.7128(9)
_cell_measurement_reflns_used 25
_cell_measurement_temperature 291(2)
_cell_measurement_theta_max 18.159
_cell_measurement_theta_min 9.372
_cell_volume 713.70(12)
_computing_cell_refinement 'CAD4-Express Software (Enraf Nonius, 1994)'
_computing_data_collection 'CAD4-Express Software (Enraf Nonius, 1994)'
_computing_data_reduction 'GENHKL (Kretschmar, 1997)'
_computing_molecular_graphics 'ZORTEP (Zsolnai, 1997)'
_computing_publication_material 'SHELXL-97 (Sheldrick, 1997)'
_computing_structure_refinement 'SHELXL-97 (Sheldrick, 1997)'
_computing_structure_solution 'SHELXS-97 (Sheldrick, 1990)'
_diffrn_ambient_temperature 291(2)
_diffrn_measured_fraction_theta_full 0.999
_diffrn_measured_fraction_theta_max 0.999
_diffrn_measurement_device_type 'MACH3 Enraf Nonius '
_diffrn_measurement_method omega
_diffrn_radiation_monochromator graphite
_diffrn_radiation_source 'fine-focus sealed tube'
_diffrn_radiation_type MoK\a
_diffrn_radiation_wavelength 0.71073
_diffrn_reflns_av_R_equivalents 0.0179
_diffrn_reflns_av_sigmaI/netI 0.0372
_diffrn_reflns_limit_h_max 8
_diffrn_reflns_limit_h_min 0
_diffrn_reflns_limit_k_max 13
_diffrn_reflns_limit_k_min -13
_diffrn_reflns_limit_l_max 14
_diffrn_reflns_limit_l_min -14
_diffrn_reflns_number 3149
_diffrn_reflns_theta_full 26.28
_diffrn_reflns_theta_max 26.28
_diffrn_reflns_theta_min 2.15
_diffrn_standards_decay_% 0
_diffrn_standards_interval_time 120
_diffrn_standards_number 3
_exptl_absorpt_coefficient_mu 11.289
_exptl_absorpt_correction_T_max 0.972
_exptl_absorpt_correction_T_min 0.528
_exptl_absorpt_correction_type psi-scan
_exptl_crystal_colour colourless
_exptl_crystal_density_diffrn 2.274
_exptl_crystal_density_method 'not measured'
_exptl_crystal_description prism
_exptl_crystal_F_000 456
_exptl_crystal_size_max 0.25
_exptl_crystal_size_mid 0.15
_exptl_crystal_size_min 0.10
_refine_diff_density_max 0.467
_refine_diff_density_min -1.020
_refine_diff_density_rms 0.142
_refine_ls_extinction_method none
_refine_ls_goodness_of_fit_ref 1.049
_refine_ls_hydrogen_treatment refall
_refine_ls_matrix_type full
_refine_ls_number_parameters 207
_refine_ls_number_reflns 2880
_refine_ls_number_restraints 0
_refine_ls_restrained_S_all 1.049
_refine_ls_R_factor_all 0.0469
_refine_ls_R_factor_gt 0.0259
_refine_ls_shift/su_max 0.000
_refine_ls_shift/su_mean 0.000
_refine_ls_structure_factor_coef Fsqd
_refine_ls_weighting_details 'w=1/[\s^2^(Fo^2^)+(0.0353P)^2^+0.0000P] where P=(Fo^2^+2Fc^2^)/3'
_refine_ls_weighting_scheme calc
_refine_ls_wR_factor_gt 0.0596
_refine_ls_wR_factor_ref 0.0650
_reflns_number_gt 2368
_reflns_number_total 2880
_reflns_threshold_expression >2sigma(I)
_cod_data_source_file 900405jsup1.cif
_cod_data_source_block 97il04
_cod_depositor_comments
;
The following automatic conversions were performed:

'_exptl_absorpt_correction_type' value 'Psi-scan' changed to
'psi-scan' according to
/home/saulius/struct/CIF-dictionaries/cif_core.dic dictionary named
'cif_core.dic' version 2.4.2 from 2011-04-26.

Automatic conversion script
Id: cif_fix_values 1891 2012-01-12 08:04:46Z andrius 

The following automatic conversions were performed:

'_refine_ls_weighting_scheme' value 'calc
w=1/[\s^2^(Fo^2^)+(0.0353P)^2^+0.0000P] where P=(Fo^2^+2Fc^2^)/3' was
changed to 'calc'. New tag '_refine_ls_weighting_details' was
created. The value of the new tag was set to
'w=1/[\s^2^(Fo^2^)+(0.0353P)^2^+0.0000P] where P=(Fo^2^+2Fc^2^)/3'.

Automatic conversion script
Id: cif_fix_values 3143 2015-03-26 13:38:13Z robertas 
;
_cod_original_cell_volume 713.70(10)
_cod_original_sg_symbol_H-M ' P 1 bar (No. 2)'
_cod_database_code 7027254

loop_
_symmetry_equiv_pos_as_xyz
'x, y, z'
'-x, -y, -z'

loop_
_atom_site_label
_atom_site_type_symbol
_atom_site_fract_x
_atom_site_fract_y
_atom_site_fract_z
_atom_site_U_iso_or_equiv
_atom_site_adp_type
_atom_site_occupancy
_atom_site_calc_flag
Hg Hg 0.25550(4) 0.03140(2) 0.90934(2) 0.04737(9) Uani 1 d
Cl1 Cl 0.2896(2) 0.03526(14) 1.11088(13) 0.0499(3) Uani 1 d
Cl2 Cl 0.1740(3) 0.01455(17) 0.70465(15) 0.0631(4) Uani 1 d
S1 S 0.9284(2) 0.31173(14) 1.21214(13) 0.0484(3) Uani 1 d
O1 O 0.5754(6) 0.2722(4) 1.0255(4) 0.0567(10) Uani 1 d
N1 N 0.7582(7) 0.2956(4) 0.9876(4) 0.0393(9) Uani 1 d
C1 C 0.7492(11) 0.2949(6) 0.8715(6) 0.0525(14) Uani 1 d
C2 C 0.9390(12) 0.3204(7) 0.8333(6) 0.0578(15) Uani 1 d
C3 C 1.1451(10) 0.3490(6) 0.9158(6) 0.0502(13) Uani 1 d
C4 C 1.1551(9) 0.3497(5) 1.0339(6) 0.0439(12) Uani 1 d
C5 C 0.9609(8) 0.3225(4) 1.0706(5) 0.0366(10) Uani 1 d
C6 C 1.2235(12) 0.3640(6) 1.3060(6) 0.0549(15) Uani 1 d
C7 C 1.3538(9) 0.5189(5) 1.3673(5) 0.0440(12) Uani 1 d
C8 C 1.5588(11) 0.5711(7) 1.3473(6) 0.0561(15) Uani 1 d
C9 C 1.6806(12) 0.7144(7) 1.4081(6) 0.0647(17) Uani 1 d
C10 C 1.5989(13) 0.8023(7) 1.4855(7) 0.0688(19) Uani 1 d
C11 C 1.3987(14) 0.7531(7) 1.5074(7) 0.0680(18) Uani 1 d
C12 C 1.2750(11) 0.6099(6) 1.4472(6) 0.0537(14) Uani 1 d
H1 H 0.606(10) 0.265(6) 0.826(6) 0.049(16) Uiso 1 d
H2 H 0.939(11) 0.325(6) 0.751(6) 0.064(18) Uiso 1 d
H3 H 1.287(11) 0.358(7) 0.886(7) 0.07(2) Uiso 1 d
H4 H 1.270(8) 0.358(5) 1.082(5) 0.023(12) Uiso 1 d
H8 H 1.625(14) 0.499(9) 1.283(8) 0.12(3) Uiso 1 d
H9 H 1.860(18) 0.745(11) 1.407(10) 0.15(4) Uiso 1 d
H10 H 1.704(11) 0.891(7) 1.518(7) 0.068(19) Uiso 1 d
H11 H 1.340(11) 0.821(7) 1.559(6) 0.069(19) Uiso 1 d
H12 H 1.145(13) 0.589(8) 1.450(8) 0.09(3) Uiso 1 d
H61 H 1.301(10) 0.314(6) 1.247(6) 0.054(17) Uiso 1 d
H62 H 1.231(12) 0.331(7) 1.370(7) 0.08(2) Uiso 1 d

loop_
_atom_site_aniso_label
_atom_site_aniso_U_11
_atom_site_aniso_U_22
_atom_site_aniso_U_33
_atom_site_aniso_U_23
_atom_site_aniso_U_13
_atom_site_aniso_U_12
Hg 0.04320(13) 0.04892(13) 0.04647(13) 0.01815(9) 0.01167(9) 0.01777(9)
Cl1 0.0492(7) 0.0504(7) 0.0478(7) 0.0187(6) 0.0137(6) 0.0203(6)
Cl2 0.0687(10) 0.0662(9) 0.0484(8) 0.0232(7) 0.0112(7) 0.0239(8)
S1 0.0520(8) 0.0440(7) 0.0429(7) 0.0182(6) 0.0132(6) 0.0110(6)
O1 0.0293(19) 0.061(2) 0.062(3) 0.015(2) 0.0109(18) 0.0103(17)
N1 0.030(2) 0.036(2) 0.044(2) 0.0129(18) 0.0042(18) 0.0130(17)
C1 0.046(3) 0.055(3) 0.053(4) 0.024(3) 0.000(3) 0.022(3)
C2 0.071(4) 0.065(4) 0.049(4) 0.032(3) 0.020(3) 0.032(3)
C3 0.046(3) 0.059(3) 0.050(3) 0.026(3) 0.020(3) 0.020(3)
C4 0.032(3) 0.048(3) 0.047(3) 0.017(2) 0.008(2) 0.017(2)
C5 0.035(2) 0.030(2) 0.038(3) 0.0105(19) 0.007(2) 0.0117(19)
C6 0.072(4) 0.048(3) 0.041(3) 0.019(3) 0.003(3) 0.027(3)
C7 0.049(3) 0.051(3) 0.027(2) 0.015(2) 0.000(2) 0.022(2)
C8 0.056(3) 0.073(4) 0.039(3) 0.023(3) 0.011(3) 0.029(3)
C9 0.056(4) 0.071(4) 0.050(4) 0.025(3) 0.005(3) 0.008(3)
C10 0.079(5) 0.048(3) 0.057(4) 0.020(3) -0.004(4) 0.010(3)
C11 0.081(5) 0.060(4) 0.052(4) 0.014(3) 0.010(4) 0.033(4)
C12 0.050(4) 0.055(4) 0.047(3) 0.015(3) 0.013(3) 0.019(3)

loop_
_atom_type_symbol
_atom_type_description
_atom_type_scat_dispersion_real
_atom_type_scat_dispersion_imag
_atom_type_scat_source
Hg Hg -2.3894 9.2266 'International Tables Vol C Tables 4.2.6.8 and 6.1.1.4'
Cl Cl 0.1484 0.1585 'International Tables Vol C Tables 4.2.6.8 and 6.1.1.4'
S S 0.1246 0.1234 'International Tables Vol C Tables 4.2.6.8 and 6.1.1.4'
O O 0.0106 0.0060 'International Tables Vol C Tables 4.2.6.8 and 6.1.1.4'
N N 0.0061 0.0033 'International Tables Vol C Tables 4.2.6.8 and 6.1.1.4'
C C 0.0033 0.0016 'International Tables Vol C Tables 4.2.6.8 and 6.1.1.4'
H H 0.0000 0.0000 'International Tables Vol C Tables 4.2.6.8 and 6.1.1.4'

loop_
_geom_angle_atom_site_label_1
_geom_angle_atom_site_label_2
_geom_angle_atom_site_label_3
_geom_angle
_geom_angle_site_symmetry_1
_geom_angle_site_symmetry_3
_geom_angle_publ_flag
Cl2 Hg Cl1 172.84(5) . . y?
Cl2 Hg O1 98.43(11) . . y?
Cl1 Hg O1 87.17(11) . . y?
Cl2 Hg Cl1 92.46(5) . 2_657 y?
Cl1 Hg Cl1 93.22(4) . 2_657 y?
O1 Hg Cl1 76.09(9) . 2_657 y?
Cl2 Hg S1 90.36(5) . 2_657 y?
Cl1 Hg S1 86.71(4) . 2_657 y?
O1 Hg S1 151.70(9) . 2_657 y?
Cl1 Hg S1 76.71(4) 2_657 2_657 y?
Cl2 Hg Hg 129.04(4) . 2_657 ?
Cl1 Hg Hg 56.51(4) . 2_657 ?
O1 Hg Hg 76.68(10) . 2_657 ?
Cl1 Hg Hg 36.71(2) 2_657 2_657 ?
S1 Hg Hg 76.91(3) 2_657 2_657 ?
Hg Cl1 Cl1 52.25(3) . 2_657 ?
C5 S1 C6 101.6(3) . . ?
C5 S1 O1 58.28(19) . . ?
C6 S1 O1 159.3(2) . . ?
N1 O1 Hg 120.3(3) . . ?
N1 O1 S1 71.8(3) . . ?
Hg O1 S1 117.57(17) . . ?
O1 N1 C1 121.8(4) . . ?
O1 N1 C5 118.0(4) . . ?
C1 N1 C5 120.2(5) . . ?
N1 C1 C2 121.5(5) . . ?
N1 C1 H1 109(4) . . ?
C2 C1 H1 129(4) . . ?
C1 C2 C3 119.3(6) . . ?
C1 C2 H2 123(4) . . ?
C3 C2 H2 117(4) . . ?
C4 C3 C2 119.4(5) . . ?
C4 C3 H3 119(4) . . ?
C2 C3 H3 121(4) . . ?
C3 C4 C5 120.6(5) . . ?
C3 C4 H4 122(3) . . ?
C5 C4 H4 117(3) . . ?
N1 C5 C4 119.0(5) . . ?
N1 C5 S1 111.8(4) . . ?
C4 C5 S1 129.1(4) . . ?
C7 C6 S1 113.4(4) . . ?
C7 C6 H61 110(4) . . ?
S1 C6 H61 108(3) . . ?
C7 C6 H62 110(4) . . ?
S1 C6 H62 111(4) . . ?
H61 C6 H62 104(5) . . ?
C12 C7 C8 118.9(6) . . ?
C12 C7 C6 120.6(6) . . ?
C8 C7 C6 120.4(5) . . ?
C7 C8 C9 119.7(6) . . ?
C7 C8 H8 120(5) . . ?
C9 C8 H8 120(5) . . ?
C10 C9 C8 120.4(7) . . ?
C10 C9 H9 124(6) . . ?
C8 C9 H9 114(5) . . ?
C9 C10 C11 120.9(7) . . ?
C9 C10 H10 107(4) . . ?
C11 C10 H10 132(4) . . ?
C10 C11 C12 119.4(7) . . ?
C10 C11 H11 118(4) . . ?
C12 C11 H11 122(4) . . ?
C7 C12 C11 120.7(7) . . ?
C7 C12 H12 124(6) . . ?
C11 C12 H12 114(6) . . ?

loop_
_geom_bond_atom_site_label_1
_geom_bond_atom_site_label_2
_geom_bond_distance
_geom_bond_site_symmetry_2
_geom_bond_publ_flag
Hg Cl2 2.2889(16) . y?
Hg Cl1 2.3164(14) . y?
Hg O1 2.568(4) . y?
Hg Cl1 3.2317(14) 2_657 y?
Hg S1 3.3116(14) 2_657 y?
Hg Hg 3.8688(5) 2_657 y?
Cl1 Cl1 4.081(3) 2_657 y?
S1 C5 1.750(5) . ?
S1 C6 1.831(7) . ?
S1 O1 2.679(4) . ?
O1 N1 1.320(5) . ?
N1 C1 1.348(8) . ?
N1 C5 1.368(6) . ?
C1 C2 1.363(9) . ?
C1 H1 0.88(6) . ?
C2 C3 1.376(9) . ?
C2 H2 0.99(6) . ?
C3 C4 1.371(8) . ?
C3 H3 1.02(7) . ?
C4 C5 1.381(7) . ?
C4 H4 0.81(5) . ?
C6 C7 1.510(8) . ?
C6 H61 1.00(6) . ?
C6 H62 0.95(7) . ?
C7 C12 1.373(8) . ?
C7 C8 1.386(9) . ?
C8 C9 1.397(10) . ?
C8 H8 1.11(9) . ?
C9 C10 1.352(10) . ?
C9 H9 1.12(11) . ?
C10 C11 1.362(11) . ?
C10 H10 0.92(7) . ?
C11 C12 1.398(9) . ?
C11 H11 0.99(7) . ?
C12 H12 0.81(8) . ?

loop_
_geom_torsion_atom_site_label_1
_geom_torsion_atom_site_label_2
_geom_torsion_atom_site_label_3
_geom_torsion_atom_site_label_4
_geom_torsion
_geom_torsion_site_symmetry_1
_geom_torsion_site_symmetry_4
Cl2 Hg Cl1 Cl1 142.4(4) . 2_657
O1 Hg Cl1 Cl1 -75.88(9) . 2_657
S1 Hg Cl1 Cl1 76.47(4) 2_657 2_657
Hg Hg Cl1 Cl1 0.0 2_657 2_657
Cl2 Hg O1 N1 -58.1(4) . .
Cl1 Hg O1 N1 126.4(4) . .
Cl1 Hg O1 N1 32.3(3) 2_657 .
S1 Hg O1 N1 48.7(5) 2_657 .
Hg Hg O1 N1 70.1(3) 2_657 .
Cl2 Hg O1 S1 -142.28(15) . .
Cl1 Hg O1 S1 42.21(15) . .
Cl1 Hg O1 S1 -51.82(14) 2_657 .
S1 Hg O1 S1 -35.5(3) 2_657 .
Hg Hg O1 S1 -14.01(13) 2_657 .
C5 S1 O1 N1 1.4(3) . .
C6 S1 O1 N1 16.2(7) . .
C5 S1 O1 Hg 116.8(2) . .
C6 S1 O1 Hg 131.5(6) . .
Hg O1 N1 C1 67.1(5) . .
S1 O1 N1 C1 178.9(5) . .
Hg O1 N1 C5 -113.6(4) . .
S1 O1 N1 C5 -1.7(3) . .
O1 N1 C1 C2 179.4(5) . .
C5 N1 C1 C2 0.1(8) . .
N1 C1 C2 C3 -0.7(9) . .
C1 C2 C3 C4 0.8(9) . .
C2 C3 C4 C5 -0.2(8) . .
O1 N1 C5 C4 -178.9(4) . .
C1 N1 C5 C4 0.5(7) . .
O1 N1 C5 S1 2.7(5) . .
C1 N1 C5 S1 -177.9(4) . .
C3 C4 C5 N1 -0.4(7) . .
C3 C4 C5 S1 177.7(4) . .
C6 S1 C5 N1 -176.1(3) . .
O1 S1 C5 N1 -1.4(3) . .
C6 S1 C5 C4 5.7(5) . .
O1 S1 C5 C4 -179.6(5) . .
C5 S1 C6 C7 76.8(5) . .
O1 S1 C6 C7 64.1(9) . .
S1 C6 C7 C12 55.5(7) . .
S1 C6 C7 C8 -126.7(5) . .
C12 C7 C8 C9 -0.1(9) . .
C6 C7 C8 C9 -178.0(5) . .
C7 C8 C9 C10 -0.5(10) . .
C8 C9 C10 C11 1.0(11) . .
C9 C10 C11 C12 -1.0(11) . .
C8 C7 C12 C11 0.2(9) . .
C6 C7 C12 C11 178.0(6) . .
C10 C11 C12 C7 0.4(10) . .
